data_4074921
loop_
_publ_author_name
'Viciano, M\'onica'
'Poyatos, Macarena'
'Sana\'u, Mercedes'
'Peris, Eduardo'
'Rossin, Andrea'
'Ujaque, Gregori'
'Lled\'os, Agust\'i'

_publ_section_title
;
 C--H Oxidative Addition of Bisimidazolium Salts to Iridium and
 Rhodium Complexes, and N-Heterocyclic Carbene Generation. A Combined
 Experimental and Theoretical Study
;
_journal_coden_ASTM ORGND7
_journal_issue 5
_journal_name_full Organometallics
_journal_page_first 1120
_journal_page_last 1134
_journal_paper_doi 10.1021/om051004l
_journal_volume 25
_journal_year 2006
_chemical_formula_sum 'C22 H34 Cl3 F6 Ir2 N8 O0.5 P'
_chemical_formula_weight 1054.29
_space_group_IT_number 14
_symmetry_cell_setting monoclinic
_symmetry_space_group_name_Hall '-P 2yn'
_symmetry_space_group_name_H-M 'P 1 21/n 1'
_atom_sites_solution_hydrogens geom
_atom_sites_solution_primary direct
_atom_sites_solution_secondary difmap
_audit_creation_method SHELXL-97
_cell_angle_alpha 90.00
_cell_angle_beta 107.8910(10)
_cell_angle_gamma 90.00
_cell_formula_units_Z 4
_cell_length_a 13.4804(8)
_cell_length_b 18.1685(11)
_cell_length_c 16.8361(11)
_cell_measurement_temperature 273(2)
_cell_volume 3924.1(4)
_computing_structure_refinement 'SHELXL-97 (Sheldrick, 1997)'
_computing_structure_solution 'SHELXS-97 (Sheldrick, 1990)'
_diffrn_ambient_temperature 273(2)
_diffrn_measured_fraction_theta_full 0.994
_diffrn_measured_fraction_theta_max 0.994
_diffrn_radiation_monochromator graphite
_diffrn_radiation_source 'fine-focus sealed tube'
_diffrn_radiation_type MoK\a
_diffrn_radiation_wavelength 0.71073
_diffrn_reflns_av_R_equivalents 0.1813
_diffrn_reflns_av_sigmaI/netI 0.2180
_diffrn_reflns_limit_h_max 16
_diffrn_reflns_limit_h_min -15
_diffrn_reflns_limit_k_max 18
_diffrn_reflns_limit_k_min -21
_diffrn_reflns_limit_l_max 20
_diffrn_reflns_limit_l_min -20
_diffrn_reflns_number 21954
_diffrn_reflns_theta_full 25.05
_diffrn_reflns_theta_max 25.05
_diffrn_reflns_theta_min 1.69
_exptl_absorpt_coefficient_mu 7.074
_exptl_crystal_density_diffrn 1.785
_exptl_crystal_density_method 'not measured'
_exptl_crystal_F_000 2000
_refine_diff_density_max 1.770
_refine_diff_density_min -0.922
_refine_diff_density_rms 0.259
_refine_ls_extinction_method none
_refine_ls_goodness_of_fit_ref 0.997
_refine_ls_hydrogen_treatment mixed
_refine_ls_matrix_type full
_refine_ls_number_parameters 400
_refine_ls_number_reflns 6905
_refine_ls_number_restraints 0
_refine_ls_restrained_S_all 0.997
_refine_ls_R_factor_all 0.1963
_refine_ls_R_factor_gt 0.0704
_refine_ls_shift/su_max 0.106
_refine_ls_shift/su_mean 0.007
_refine_ls_structure_factor_coef Fsqd
_refine_ls_weighting_details 'calc w=1/[\s^2^(Fo^2^)+(0.0970P)^2^+0.0000P] where P=(Fo^2^+2Fc^2^)/3'
_refine_ls_weighting_scheme calc
_refine_ls_wR_factor_gt 0.1680
_refine_ls_wR_factor_ref 0.2166
_reflns_number_gt 3092
_reflns_number_total 6905
_reflns_threshold_expression >2sigma(I)
_cod_data_source_file om051004lsi20051122_052303.cif
_cod_data_source_block str693m
_cod_depositor_comments
;
The following automatic conversions were performed:

'_symmetry_cell_setting' value 'Monoclinic' changed to 'monoclinic'
according to /home/saulius/struct/CIF-dictionaries/cif_core.dic
dictionary named 'cif_core.dic' version 2.4.1 from 2010-06-29.

Automatic conversion script
Id: cif_fix_values 1715 2011-07-08 13:25:40Z adriana 
;
_cod_original_sg_symbol_H-M P2(1)/n
_cod_original_formula_sum 'C22 H34 Cl3 F6 Ir2 N8 O0.50 P'
_cod_database_code 4074921

loop_
_symmetry_equiv_pos_as_xyz
'x, y, z'
'-x+1/2, y+1/2, -z+1/2'
'-x, -y, -z'
'x-1/2, -y-1/2, z-1/2'

loop_
_atom_site_label
_atom_site_type_symbol
_atom_site_fract_x
_atom_site_fract_y
_atom_site_fract_z
_atom_site_U_iso_or_equiv
_atom_site_adp_type
_atom_site_occupancy
_atom_site_symmetry_multiplicity
_atom_site_calc_flag
_atom_site_refinement_flags
Ir1 Ir 0.29273(7) 0.03901(5) 0.04563(6) 0.0392(3) Uani 1 1 d .
P1 P 0.2917(6) 0.1088(5) 0.5024(5) 0.067(2) Uani 1 1 d .
C2 C 0.3643(18) 0.0179(14) 0.1626(16) 0.054(7) Uani 1 1 d .
F1 F 0.2361(18) 0.1751(14) 0.5293(15) 0.159(10) Uani 1 1 d .
N1 N 0.1431(19) 0.2264(13) -0.2424(14) 0.080(8) Uani 1 1 d .
Ir2 Ir 0.27448(7) 0.19305(5) -0.06550(6) 0.0425(3) Uani 1 1 d .
H2 H 0.333(13) 0.211(9) -0.123(10) 0.03(5) Uiso 1 1 d .
N2 N 0.0781(17) 0.2794(13) -0.1428(19) 0.081(8) Uani 1 1 d .
F2 F 0.3099(18) 0.1587(13) 0.4330(12) 0.144(9) Uani 1 1 d .
C6 C 0.496(3) -0.0216(16) 0.2781(16) 0.072(9) Uani 1 1 d .
H6 H 0.5584 -0.0409 0.3119 0.087 Uiso 1 1 calc R
N3 N 0.3082(18) 0.3440(15) 0.0056(15) 0.074(7) Uani 1 1 d .
F3 F 0.392(2) 0.1421(15) 0.5673(16) 0.190(12) Uani 1 1 d .
C8 C 0.415(2) 0.0056(19) 0.3030(14) 0.085(11) Uani 1 1 d .
H8 H 0.4117 0.0066 0.3575 0.102 Uiso 1 1 calc R
N4 N 0.4335(17) 0.3114(13) -0.0363(15) 0.072(7) Uani 1 1 d .
F4 F 0.1836(17) 0.0820(15) 0.4385(14) 0.161(10) Uani 1 1 d .
N5 N 0.4632(16) -0.0141(12) 0.1901(12) 0.058(6) Uani 1 1 d .
F5 F 0.342(3) 0.0402(17) 0.474(2) 0.224(16) Uani 1 1 d .
N6 N 0.3397(15) 0.0309(11) 0.2343(12) 0.049(5) Uani 1 1 d .
C9 C 0.248(2) 0.0655(18) 0.2358(18) 0.083(10) Uani 1 1 d .
H9A H 0.2342 0.1050 0.1951 0.100 Uiso 1 1 calc R
H9B H 0.2617 0.0885 0.2902 0.100 Uiso 1 1 calc R
F6 F 0.280(2) 0.0573(16) 0.5765(17) 0.189(12) Uani 1 1 d .
N7 N 0.1127(17) -0.0427(15) 0.0837(13) 0.075(8) Uani 1 1 d .
C13 C 0.3384(19) 0.2859(16) -0.0301(19) 0.069(9) Uani 1 1 d .
N8 N 0.1858(16) -0.1090(12) 0.0097(13) 0.061(6) Uani 1 1 d .
C12 C 0.1596(19) 0.2355(13) -0.1527(15) 0.052(7) Uani 1 1 d .
Cl1 Cl 0.2117(5) 0.0663(3) -0.1036(3) 0.0478(15) Uani 1 1 d .
C21 C 0.114(2) 0.3612(18) -0.030(2) 0.085(10) Uani 1 1 d .
H21A H 0.1245 0.3945 -0.0717 0.101 Uiso 1 1 calc R
H21B H 0.0713 0.3875 -0.0022 0.101 Uiso 1 1 calc R
Cl2 Cl 0.4223(4) 0.1311(3) 0.0346(4) 0.0524(16) Uani 1 1 d .
Cl3 Cl 0.1977(5) 0.1625(4) 0.0524(4) 0.0537(17) Uani 1 1 d .
C19 C 0.374(2) 0.405(2) 0.022(3) 0.118(14) Uani 1 1 d .
H19 H 0.3647 0.4501 0.0444 0.142 Uiso 1 1 calc R
C17 C 0.458(3) 0.3812(16) -0.004(2) 0.100(12) Uani 1 1 d .
H17 H 0.5180 0.4075 -0.0003 0.120 Uiso 1 1 calc R
C15 C 0.499(2) 0.2644(17) -0.073(2) 0.107(13) Uani 1 1 d .
H15A H 0.5189 0.2205 -0.0403 0.161 Uiso 1 1 calc R
H15B H 0.5604 0.2911 -0.0733 0.161 Uiso 1 1 calc R
H15C H 0.4599 0.2514 -0.1292 0.161 Uiso 1 1 calc R
C4 C 0.532(2) -0.0403(19) 0.1426(18) 0.094(11) Uani 1 1 d .
H4A H 0.4938 -0.0719 0.0982 0.141 Uiso 1 1 calc R
H4B H 0.5897 -0.0671 0.1792 0.141 Uiso 1 1 calc R
H4C H 0.5584 0.0011 0.1198 0.141 Uiso 1 1 calc R
C10 C 0.148(2) 0.0232(19) 0.2202(17) 0.087(10) Uani 1 1 d .
H10A H 0.1646 -0.0262 0.2420 0.104 Uiso 1 1 calc R
H10B H 0.1061 0.0464 0.2506 0.104 Uiso 1 1 calc R
C11 C 0.0859(19) 0.0184(17) 0.1302(16) 0.067(9) Uani 1 1 d .
H11A H 0.0129 0.0142 0.1264 0.080 Uiso 1 1 calc R
H11B H 0.0944 0.0642 0.1033 0.080 Uiso 1 1 calc R
C1 C 0.193(2) -0.0400(13) 0.0472(13) 0.053(7) Uani 1 1 d .
C16 C 0.047(3) 0.261(3) -0.301(4) 0.19(3) Uani 1 1 d .
H16 H 0.0185 0.2618 -0.3585 0.224 Uiso 1 1 calc R
C18 C 0.012(3) 0.293(2) -0.229(4) 0.16(2) Uani 1 1 d .
H18 H -0.0486 0.3204 -0.2394 0.191 Uiso 1 1 calc R
C22 C 0.217(3) 0.3506(18) 0.0330(19) 0.090(10) Uani 1 1 d .
H22A H 0.2286 0.3917 0.0716 0.108 Uiso 1 1 calc R
H22B H 0.2131 0.3066 0.0645 0.108 Uiso 1 1 calc R
C7 C 0.060(2) -0.1121(18) 0.0683(17) 0.073(9) Uani 1 1 d .
H7 H 0.0051 -0.1274 0.0871 0.088 Uiso 1 1 calc R
C5 C 0.107(2) -0.1518(18) 0.0194(19) 0.078(10) Uani 1 1 d .
H5 H 0.0891 -0.1987 -0.0025 0.094 Uiso 1 1 calc R
C3 C 0.256(3) -0.1378(15) -0.0337(18) 0.091(11) Uani 1 1 d .
H3A H 0.2823 -0.1849 -0.0107 0.137 Uiso 1 1 calc R
H3B H 0.3132 -0.1044 -0.0269 0.137 Uiso 1 1 calc R
H3C H 0.2189 -0.1432 -0.0920 0.137 Uiso 1 1 calc R
C20 C 0.048(2) 0.2989(16) -0.0767(19) 0.066(8) Uani 1 1 d .
H20A H 0.0549 0.2570 -0.0398 0.080 Uiso 1 1 calc R
H20B H -0.0243 0.3137 -0.0954 0.080 Uiso 1 1 calc R
C14 C 0.210(3) 0.189(2) -0.285(2) 0.132(16) Uani 1 1 d .
H14A H 0.2626 0.2222 -0.2906 0.198 Uiso 1 1 calc R
H14B H 0.1686 0.1722 -0.3388 0.198 Uiso 1 1 calc R
H14C H 0.2434 0.1471 -0.2519 0.198 Uiso 1 1 calc R
H1 H 0.354(13) -0.035(9) 0.008(10) 0.03(5) Uiso 1 1 d .
O1 O 0.903(4) 0.072(4) 0.282(3) 0.27(5) Uani 0.50 1 d P

loop_
_atom_site_aniso_label
_atom_site_aniso_U_11
_atom_site_aniso_U_22
_atom_site_aniso_U_33
_atom_site_aniso_U_23
_atom_site_aniso_U_13
_atom_site_aniso_U_12
Ir1 0.0385(5) 0.0384(6) 0.0377(5) -0.0008(5) 0.0071(4) 0.0020(4)
P1 0.063(5) 0.078(6) 0.062(5) 0.008(5) 0.022(4) 0.008(4)
C2 0.043(15) 0.052(18) 0.069(18) -0.015(14) 0.021(14) -0.017(12)
F1 0.15(2) 0.18(2) 0.17(2) -0.071(18) 0.067(17) 0.058(17)
N1 0.094(18) 0.068(17) 0.062(16) 0.048(14) 0.001(14) 0.013(14)
Ir2 0.0408(6) 0.0392(6) 0.0474(6) 0.0016(5) 0.0134(5) 0.0020(5)
N2 0.041(14) 0.053(16) 0.13(2) 0.043(17) 0.001(16) 0.029(12)
F2 0.17(2) 0.15(2) 0.107(15) 0.040(14) 0.037(15) -0.072(16)
C6 0.10(2) 0.07(2) 0.047(17) 0.007(15) 0.023(17) -0.024(17)
N3 0.060(16) 0.09(2) 0.086(18) -0.020(15) 0.042(14) -0.020(15)
F3 0.15(2) 0.19(3) 0.16(2) 0.02(2) -0.051(18) -0.06(2)
C8 0.08(2) 0.15(3) 0.011(12) 0.026(16) 0.000(14) -0.01(2)
N4 0.060(15) 0.056(15) 0.095(18) -0.018(14) 0.017(13) 0.014(12)
F4 0.124(19) 0.19(3) 0.138(19) 0.016(18) -0.001(15) -0.059(17)
N5 0.057(14) 0.068(16) 0.037(12) -0.002(11) -0.002(11) 0.001(11)
F5 0.29(4) 0.19(3) 0.24(3) 0.06(2) 0.17(3) 0.15(3)
N6 0.059(13) 0.048(13) 0.043(12) 0.007(11) 0.017(11) 0.001(10)
C9 0.09(2) 0.11(3) 0.07(2) 0.002(19) 0.057(19) -0.01(2)
F6 0.22(3) 0.19(3) 0.20(3) 0.09(2) 0.13(2) -0.01(2)
N7 0.053(14) 0.11(2) 0.057(14) 0.032(15) 0.012(12) -0.032(15)
C13 0.038(16) 0.08(2) 0.11(2) -0.010(19) 0.052(16) 0.000(14)
N8 0.062(15) 0.054(15) 0.063(15) -0.001(13) 0.013(12) 0.017(12)
C12 0.074(19) 0.037(15) 0.049(16) -0.005(12) 0.027(14) -0.005(13)
Cl1 0.056(4) 0.042(4) 0.042(3) -0.002(3) 0.010(3) 0.001(3)
C21 0.033(17) 0.12(3) 0.10(2) 0.00(2) 0.022(17) 0.012(17)
Cl2 0.044(4) 0.052(4) 0.053(4) -0.001(3) 0.002(3) -0.003(3)
Cl3 0.054(4) 0.057(4) 0.057(4) -0.003(3) 0.029(3) 0.007(3)
C19 0.05(2) 0.10(3) 0.20(4) -0.01(3) 0.03(2) 0.03(2)
C17 0.11(3) 0.04(2) 0.13(3) -0.01(2) 0.01(2) -0.013(18)
C15 0.054(19) 0.10(3) 0.19(4) -0.07(3) 0.07(2) -0.025(17)
C4 0.059(19) 0.14(3) 0.08(2) 0.02(2) 0.024(17) 0.04(2)
C10 0.10(3) 0.11(3) 0.06(2) -0.019(19) 0.038(19) 0.00(2)
C11 0.052(17) 0.09(2) 0.052(17) 0.032(16) 0.008(14) 0.038(16)
C1 0.075(18) 0.035(15) 0.025(12) 0.022(12) -0.020(12) 0.007(13)
C16 0.12(4) 0.18(5) 0.28(7) 0.16(5) 0.09(4) 0.11(4)
C18 0.06(2) 0.07(3) 0.34(7) 0.09(4) 0.05(4) 0.023(19)
C22 0.13(3) 0.07(2) 0.09(2) -0.024(19) 0.05(2) 0.02(2)
C7 0.045(17) 0.10(3) 0.07(2) 0.042(19) 0.006(15) -0.009(17)
C5 0.054(19) 0.08(2) 0.10(2) 0.01(2) 0.022(18) -0.046(17)
C3 0.17(3) 0.041(19) 0.09(2) -0.010(16) 0.08(2) -0.040(19)
C20 0.058(19) 0.06(2) 0.09(2) 0.012(18) 0.030(18) 0.014(15)
C14 0.17(4) 0.16(4) 0.08(2) 0.01(2) 0.05(3) 0.09(3)
O1 0.13(4) 0.55(12) 0.15(4) -0.33(7) 0.08(4) -0.17(6)

loop_
_atom_type_symbol
_atom_type_description
_atom_type_scat_dispersion_real
_atom_type_scat_dispersion_imag
_atom_type_scat_source
C C 0.0033 0.0016 'International Tables Vol C Tables 4.2.6.8 and 6.1.1.4'
H H 0.0000 0.0000 'International Tables Vol C Tables 4.2.6.8 and 6.1.1.4'
N N 0.0061 0.0033 'International Tables Vol C Tables 4.2.6.8 and 6.1.1.4'
Cl Cl 0.1484 0.1585 'International Tables Vol C Tables 4.2.6.8 and 6.1.1.4'
Ir Ir -1.4442 7.9887 'International Tables Vol C Tables 4.2.6.8 and 6.1.1.4'
P P 0.1023 0.0942 'International Tables Vol C Tables 4.2.6.8 and 6.1.1.4'
F F 0.0171 0.0103 'International Tables Vol C Tables 4.2.6.8 and 6.1.1.4'
O O 0.0106 0.0060 'International Tables Vol C Tables 4.2.6.8 and 6.1.1.4'

loop_
_geom_angle_atom_site_label_1
_geom_angle_atom_site_label_2
_geom_angle_atom_site_label_3
_geom_angle
H1 Ir1 C2 94(5)
H1 Ir1 C1 81(5)
C2 Ir1 C1 88.4(9)
H1 Ir1 Cl1 84(5)
C2 Ir1 Cl1 176.8(7)
C1 Ir1 Cl1 94.0(6)
H1 Ir1 Cl2 94(5)
C2 Ir1 Cl2 93.9(7)
C1 Ir1 Cl2 174.9(8)
Cl1 Ir1 Cl2 83.60(19)
H1 Ir1 Cl3 161(5)
C2 Ir1 Cl3 102.9(8)
C1 Ir1 Cl3 106.3(8)
Cl1 Ir1 Cl3 78.51(19)
Cl2 Ir1 Cl3 77.8(2)
F2 P1 F1 88.2(15)
F2 P1 F5 93.0(15)
F1 P1 F5 176.9(17)
F2 P1 F3 90.0(13)
F1 P1 F3 83.5(15)
F5 P1 F3 99.3(19)
F2 P1 F4 89.6(12)
F1 P1 F4 90.6(14)
F5 P1 F4 86.6(18)
F3 P1 F4 174.1(16)
F2 P1 F6 176.6(15)
F1 P1 F6 93.1(15)
F5 P1 F6 85.8(15)
F3 P1 F6 87.1(15)
F4 P1 F6 93.5(14)
N6 C2 N5 104(2)
N6 C2 Ir1 132.9(19)
N5 C2 Ir1 122.9(18)
C12 N1 C14 129(2)
C12 N1 C16 117(3)
C14 N1 C16 114(3)
H2 Ir2 C13 74(7)
H2 Ir2 C12 83(6)
C13 Ir2 C12 93.6(11)
H2 Ir2 Cl2 94(6)
C13 Ir2 Cl2 89.9(9)
C12 Ir2 Cl2 174.4(7)
H2 Ir2 Cl1 104(7)
C13 Ir2 Cl1 173.3(8)
C12 Ir2 Cl1 92.5(7)
Cl2 Ir2 Cl1 83.77(19)
H2 Ir2 Cl3 172(6)
C13 Ir2 Cl3 101.6(8)
C12 Ir2 Cl3 104.7(7)
Cl2 Ir2 Cl3 78.7(2)
Cl1 Ir2 Cl3 79.1(2)
C20 N2 C12 134(3)
C20 N2 C18 122(3)
C12 N2 C18 104(3)
C8 C6 N5 105(3)
C13 N3 C19 117(2)
C13 N3 C22 128(2)
C19 N3 C22 115(3)
N6 C8 C6 108(2)
C17 N4 C13 113(2)
C17 N4 C15 126(3)
C13 N4 C15 121(2)
C2 N5 C6 110(2)
C2 N5 C4 131(2)
C6 N5 C4 119(2)
C8 N6 C2 112(2)
C8 N6 C9 125(2)
C2 N6 C9 123(2)
N6 C9 C10 121(3)
C1 N7 C7 111(3)
C1 N7 C11 124(2)
C7 N7 C11 125(2)
N3 C13 N4 101(2)
N3 C13 Ir2 131.9(18)
N4 C13 Ir2 127(2)
C5 N8 C1 114(2)
C5 N8 C3 120(3)
C1 N8 C3 126(2)
N2 C12 N1 108(2)
N2 C12 Ir2 127.4(19)
N1 C12 Ir2 124.7(18)
Ir1 Cl1 Ir2 85.05(18)
C22 C21 C20 123(3)
Ir2 Cl2 Ir1 85.34(18)
Ir2 Cl3 Ir1 80.34(16)
C17 C19 N3 103(3)
N4 C17 C19 107(3)
C11 C10 C9 114(3)
N7 C11 C10 116(2)
N8 C1 N7 102(2)
N8 C1 Ir1 127(2)
N7 C1 Ir1 131(2)
N1 C16 C18 93(4)
N2 C18 C16 118(3)
N3 C22 C21 119(3)
C5 C7 N7 106(2)
N8 C5 C7 107(3)
N2 C20 C21 111(2)

loop_
_geom_bond_atom_site_label_1
_geom_bond_atom_site_label_2
_geom_bond_distance
Ir1 H1 1.80(17)
Ir1 C2 1.95(3)
Ir1 C1 1.97(3)
Ir1 Cl1 2.463(6)
Ir1 Cl2 2.466(6)
Ir1 Cl3 2.602(6)
P1 F2 1.557(19)
P1 F1 1.56(2)
P1 F5 1.56(2)
P1 F3 1.57(2)
P1 F4 1.60(2)
P1 F6 1.60(2)
C2 N6 1.37(3)
C2 N5 1.40(3)
N1 C12 1.47(3)
N1 C14 1.48(4)
N1 C16 1.50(4)
Ir2 H2 1.45(16)
Ir2 C13 1.91(3)
Ir2 C12 1.94(3)
Ir2 Cl2 2.452(6)
Ir2 Cl1 2.468(6)
Ir2 Cl3 2.565(6)
N2 C20 1.34(3)
N2 C12 1.41(3)
N2 C18 1.47(5)
C6 C8 1.38(4)
C6 N5 1.42(3)
N3 C13 1.34(3)
N3 C19 1.39(4)
N3 C22 1.44(3)
C8 N6 1.36(3)
N4 C17 1.38(3)
N4 C13 1.40(3)
N4 C15 1.49(3)
N5 C4 1.48(3)
N6 C9 1.40(3)
C9 C10 1.50(4)
N7 C1 1.40(3)
N7 C7 1.43(3)
N7 C11 1.47(3)
N8 C5 1.36(3)
N8 C1 1.39(3)
N8 C3 1.46(3)
C21 C22 1.48(4)
C21 C20 1.50(4)
C19 C17 1.39(4)
C10 C11 1.49(3)
C16 C18 1.54(7)
C7 C5 1.39(4)

loop_
_geom_torsion_atom_site_label_1
_geom_torsion_atom_site_label_2
_geom_torsion_atom_site_label_3
_geom_torsion_atom_site_label_4
_geom_torsion
H1 Ir1 C2 N6 -154(6)
C1 Ir1 C2 N6 -73(2)
Cl1 Ir1 C2 N6 149(12)
Cl2 Ir1 C2 N6 112(2)
Cl3 Ir1 C2 N6 34(2)
H1 Ir1 C2 N5 29(6)
C1 Ir1 C2 N5 110(2)
Cl1 Ir1 C2 N5 -28(15)
Cl2 Ir1 C2 N5 -65.0(19)
Cl3 Ir1 C2 N5 -143.3(18)
N5 C6 C8 N6 -2(3)
N6 C2 N5 C6 1(3)
Ir1 C2 N5 C6 179.1(17)
N6 C2 N5 C4 -180(3)
Ir1 C2 N5 C4 -2(4)
C8 C6 N5 C2 1(3)
C8 C6 N5 C4 -179(3)
C6 C8 N6 C2 3(3)
C6 C8 N6 C9 -177(3)
N5 C2 N6 C8 -3(3)
Ir1 C2 N6 C8 180(2)
N5 C2 N6 C9 178(2)
Ir1 C2 N6 C9 0(4)
C8 N6 C9 C10 -96(4)
C2 N6 C9 C10 83(3)
C19 N3 C13 N4 1(4)
C22 N3 C13 N4 -176(3)
C19 N3 C13 Ir2 -179(3)
C22 N3 C13 Ir2 4(5)
C17 N4 C13 N3 1(3)
C15 N4 C13 N3 180(3)
C17 N4 C13 Ir2 -180(2)
C15 N4 C13 Ir2 -1(4)
H2 Ir2 C13 N3 148(7)
C12 Ir2 C13 N3 66(3)
Cl2 Ir2 C13 N3 -118(3)
Cl1 Ir2 C13 N3 -135(6)
Cl3 Ir2 C13 N3 -40(3)
H2 Ir2 C13 N4 -31(7)
C12 Ir2 C13 N4 -113(3)
Cl2 Ir2 C13 N4 63(3)
Cl1 Ir2 C13 N4 45(9)
Cl3 Ir2 C13 N4 141(3)
C20 N2 C12 N1 172(3)
C18 N2 C12 N1 2(3)
C20 N2 C12 Ir2 -7(4)
C18 N2 C12 Ir2 -178(2)
C14 N1 C12 N2 176(3)
C16 N1 C12 N2 -2(4)
C14 N1 C12 Ir2 -4(4)
C16 N1 C12 Ir2 177(2)
H2 Ir2 C12 N2 -143(7)
C13 Ir2 C12 N2 -69(2)
Cl2 Ir2 C12 N2 162(6)
Cl1 Ir2 C12 N2 113(2)
Cl3 Ir2 C12 N2 34(2)
H2 Ir2 C12 N1 38(7)
C13 Ir2 C12 N1 111(2)
Cl2 Ir2 C12 N1 -18(9)
Cl1 Ir2 C12 N1 -66(2)
Cl3 Ir2 C12 N1 -145.7(19)
H1 Ir1 Cl1 Ir2 -129(5)
C2 Ir1 Cl1 Ir2 -72(13)
C1 Ir1 Cl1 Ir2 150.1(8)
Cl2 Ir1 Cl1 Ir2 -34.43(19)
Cl3 Ir1 Cl1 Ir2 44.34(17)
H2 Ir2 Cl1 Ir1 127(7)
C13 Ir2 Cl1 Ir1 52(7)
C12 Ir2 Cl1 Ir1 -149.6(7)
Cl2 Ir2 Cl1 Ir1 34.64(19)
Cl3 Ir2 Cl1 Ir1 -45.03(18)
H2 Ir2 Cl2 Ir1 -139(7)
C13 Ir2 Cl2 Ir1 147.4(8)
C12 Ir2 Cl2 Ir1 -83(7)
Cl1 Ir2 Cl2 Ir1 -34.58(19)
Cl3 Ir2 Cl2 Ir1 45.54(19)
H1 Ir1 Cl2 Ir2 118(5)
C2 Ir1 Cl2 Ir2 -147.3(8)
C1 Ir1 Cl2 Ir2 97(6)
Cl1 Ir1 Cl2 Ir2 34.68(18)
Cl3 Ir1 Cl2 Ir2 -44.91(18)
H2 Ir2 Cl3 Ir1 -72(45)
C13 Ir2 Cl3 Ir1 -130.7(8)
C12 Ir2 Cl3 Ir1 132.4(7)
Cl2 Ir2 Cl3 Ir1 -43.14(17)
Cl1 Ir2 Cl3 Ir1 42.59(17)
H1 Ir1 Cl3 Ir2 -22(16)
C2 Ir1 Cl3 Ir2 134.2(7)
C1 Ir1 Cl3 Ir2 -133.7(6)
Cl1 Ir1 Cl3 Ir2 -42.82(17)
Cl2 Ir1 Cl3 Ir2 43.03(17)
C13 N3 C19 C17 -2(4)
C22 N3 C19 C17 175(3)
C13 N4 C17 C19 -2(4)
C15 N4 C17 C19 179(3)
N3 C19 C17 N4 3(4)
N6 C9 C10 C11 -88(4)
C1 N7 C11 C10 -85(3)
C7 N7 C11 C10 96(3)
C9 C10 C11 N7 87(3)
C5 N8 C1 N7 1(3)
C3 N8 C1 N7 -176(2)
C5 N8 C1 Ir1 -178.5(17)
C3 N8 C1 Ir1 4(3)
C7 N7 C1 N8 0(2)
C11 N7 C1 N8 -179(2)
C7 N7 C1 Ir1 179.9(16)
C11 N7 C1 Ir1 1(3)
H1 Ir1 C1 N8 -13(5)
C2 Ir1 C1 N8 -107.7(19)
Cl1 Ir1 C1 N8 70.2(17)
Cl2 Ir1 C1 N8 8(8)
Cl3 Ir1 C1 N8 149.3(16)
H1 Ir1 C1 N7 167(5)
C2 Ir1 C1 N7 73(2)
Cl1 Ir1 C1 N7 -109.2(19)
Cl2 Ir1 C1 N7 -171(5)
Cl3 Ir1 C1 N7 -30(2)
C12 N1 C16 C18 2(4)
C14 N1 C16 C18 -177(3)
C20 N2 C18 C16 -173(3)
C12 N2 C18 C16 -1(4)
N1 C16 C18 N2 0(4)
C13 N3 C22 C21 -76(4)
C19 N3 C22 C21 107(3)
C20 C21 C22 N3 84(4)
C1 N7 C7 C5 -2(3)
C11 N7 C7 C5 177(2)
C1 N8 C5 C7 -2(3)
C3 N8 C5 C7 175(2)
N7 C7 C5 N8 2(3)
C12 N2 C20 C21 80(4)
C18 N2 C20 C21 -111(3)
C22 C21 C20 N2 -83(4)
